data_7039077
loop_
_publ_author_name
'Hoidn, Christian M.'
'Wolf, Robert'

_publ_section_title
;
 Reaction of a 2,4,6-triphenylphosphinine ferrate anion with
 electrophiles: a new route to phosphacyclohexadienyl complexes.
;
_journal_issue 21
_journal_name_full 'Dalton transactions (Cambridge, England : 2003)'
_journal_page_first 8875
_journal_page_last 8884
_journal_paper_doi 10.1039/c6dt00336b
_journal_volume 45
_journal_year 2016
_chemical_formula_moiety 'C39 H36 B Fe O2 P, C6 H12 O3'
_chemical_formula_sum 'C45 H48 B Fe O5 P'
_chemical_formula_weight 766.46
_space_group_crystal_system triclinic
_space_group_IT_number 2
_space_group_name_Hall '-P 1'
_space_group_name_H-M_alt 'P -1'
_symmetry_space_group_name_Hall '-P 1'
_symmetry_space_group_name_H-M 'P -1'
_atom_sites_solution_hydrogens geom
_audit_creation_date 2016-01-20
_audit_creation_method
;
Olex2 1.2
(compiled 2015.09.30 svn.r3233 for OlexSys, GUI svn.r5103)
;
_audit_update_record
;
2016-01-20 deposited with the CCDC.
2016-04-19 downloaded from the CCDC.
;
_cell_angle_alpha 99.662(3)
_cell_angle_beta 105.624(3)
_cell_angle_gamma 108.818(3)
_cell_formula_units_Z 2
_cell_length_a 11.4433(3)
_cell_length_b 12.5938(3)
_cell_length_c 15.2161(5)
_cell_measurement_reflns_used 10515
_cell_measurement_temperature 123.01(10)
_cell_measurement_theta_max 73.4820
_cell_measurement_theta_min 4.3150
_cell_volume 1919.34(12)
_computing_cell_refinement
;
CrysAlisPro, Agilent Technologies,
Version 1.171.37.35 (release 13-08-2014 CrysAlis171 .NET)
(compiled Aug 13 2014,18:06:01)
;
_computing_data_collection
;
CrysAlisPro, Agilent Technologies,
Version 1.171.37.35 (release 13-08-2014 CrysAlis171 .NET)
(compiled Aug 13 2014,18:06:01)
;
_computing_data_reduction
;
CrysAlisPro, Agilent Technologies,
Version 1.171.37.35 (release 13-08-2014 CrysAlis171 .NET)
(compiled Aug 13 2014,18:06:01)
;
_computing_molecular_graphics 'Olex2 (Dolomanov et al., 2009)'
_computing_publication_material 'Olex2 (Dolomanov et al., 2009)'
_computing_structure_refinement 'ShelXL (Sheldrick, 2015)'
_computing_structure_solution 'SIR2004 (Burla et al., 2007)'
_diffrn_ambient_environment N~2~
_diffrn_ambient_temperature 123.(1)
_diffrn_detector 'CCD plate'
_diffrn_detector_area_resol_mean 5.1773
_diffrn_detector_type Atlas
_diffrn_measured_fraction_theta_full 0.990
_diffrn_measured_fraction_theta_max 0.953
_diffrn_measurement_details
;
  1 omega  -98.00   -4.00   1.0000    1.0000
omega____ theta____ kappa____ phi______ frames
    -      -40.7064  125.0000  -90.0000 94

  2 omega   14.00  112.00   1.0000    1.0000
omega____ theta____ kappa____ phi______ frames
    -       40.7064   37.0000 -150.0000 98

  3 omega  -32.00   67.00   1.0000    1.0000
omega____ theta____ kappa____ phi______ frames
    -       40.7064  -37.0000   30.0000 99

  4 omega   23.00  109.00   1.0000    2.0000
omega____ theta____ kappa____ phi______ frames
    -      106.9800  -94.0000  150.0000 86

  5 omega   40.00   66.00   1.0000    2.0000
omega____ theta____ kappa____ phi______ frames
    -      106.9800  -45.0000   30.0000 26

  6 omega   32.00   77.00   1.0000    2.0000
omega____ theta____ kappa____ phi______ frames
    -      106.9800  -45.0000 -150.0000 45

  7 omega   32.00   77.00   1.0000    2.0000
omega____ theta____ kappa____ phi______ frames
    -      106.9800  -45.0000  120.0000 45

  8 omega   34.00   73.00   1.0000    2.0000
omega____ theta____ kappa____ phi______ frames
    -      106.9800  -45.0000  -60.0000 39

  9 omega   26.00  145.00   1.0000    2.0000
omega____ theta____ kappa____ phi______ frames
    -      106.9800    0.0000   30.0000 119

 10 omega   25.00  109.00   1.0000    2.0000
omega____ theta____ kappa____ phi______ frames
    -      106.9800  -94.0000 -120.0000 84

 11 omega   37.00  120.00   1.0000    2.0000
omega____ theta____ kappa____ phi______ frames
    -      106.9800 -125.0000  150.0000 83

 12 omega   79.00  158.00   1.0000    2.0000
omega____ theta____ kappa____ phi______ frames
    -      106.9800   30.0000   60.0000 79

 13 omega   33.00   64.00   1.0000    2.0000
omega____ theta____ kappa____ phi______ frames
    -      106.9800  -30.0000  150.0000 31

 14 omega   28.00  135.00   1.0000    2.0000
omega____ theta____ kappa____ phi______ frames
    -      106.9800  -77.0000  -60.0000 107

 15 omega -115.00  -11.00   1.0000    1.0000
omega____ theta____ kappa____ phi______ frames
    -      -40.7064  -57.0000   90.0000 104

 16 omega -119.00   -7.00   1.0000    1.0000
omega____ theta____ kappa____ phi______ frames
    -      -40.7064  -77.0000   30.0000 112

 17 omega   11.00  106.00   1.0000    1.0000
omega____ theta____ kappa____ phi______ frames
    -       40.7064   57.0000  -60.0000 95
;
_diffrn_measurement_device 'four-circle diffractometer'
_diffrn_measurement_device_type 'SuperNova, Single source at offset, Atlas'
_diffrn_measurement_method '\w scans'
_diffrn_orient_matrix_UB_11 -0.0151853000
_diffrn_orient_matrix_UB_12 0.0581064000
_diffrn_orient_matrix_UB_13 0.0914716000
_diffrn_orient_matrix_UB_21 -0.1507522000
_diffrn_orient_matrix_UB_22 -0.0623756000
_diffrn_orient_matrix_UB_23 -0.0458637000
_diffrn_orient_matrix_UB_31 0.0059049000
_diffrn_orient_matrix_UB_32 -0.1041587000
_diffrn_orient_matrix_UB_33 0.0389599000
_diffrn_radiation_monochromator mirror
_diffrn_radiation_probe x-ray
_diffrn_radiation_type CuK\a
_diffrn_radiation_wavelength 1.54184
_diffrn_reflns_av_R_equivalents 0.0223
_diffrn_reflns_av_unetI/netI 0.0272
_diffrn_reflns_Laue_measured_fraction_full 0.990
_diffrn_reflns_Laue_measured_fraction_max 0.953
_diffrn_reflns_limit_h_max 14
_diffrn_reflns_limit_h_min -13
_diffrn_reflns_limit_k_max 10
_diffrn_reflns_limit_k_min -15
_diffrn_reflns_limit_l_max 18
_diffrn_reflns_limit_l_min -18
_diffrn_reflns_number 14467
_diffrn_reflns_point_group_measured_fraction_full 0.990
_diffrn_reflns_point_group_measured_fraction_max 0.953
_diffrn_reflns_theta_full 67.000
_diffrn_reflns_theta_max 73.576
_diffrn_reflns_theta_min 3.862
_diffrn_source 'sealed X-ray tube'
_diffrn_source_type 'SuperNova (Cu) X-ray Source'
_exptl_absorpt_coefficient_mu 3.910
_exptl_absorpt_correction_T_max 0.295
_exptl_absorpt_correction_T_min 0.081
_exptl_absorpt_correction_type gaussian
_exptl_absorpt_process_details
;
CrysAlisPro, Agilent Technologies,
Version 1.171.37.35 (release 13-08-2014 CrysAlis171 .NET)
(compiled Aug 13 2014,18:06:01)
Numerical absorption correction based on gaussian integration over
            a multifaceted crystal model
Empirical absorption correction using spherical harmonics,
 implemented in SCALE3 ABSPACK scaling algorithm.
;
_exptl_crystal_colour 'clear light orange'
_exptl_crystal_colour_lustre clear
_exptl_crystal_colour_modifier light
_exptl_crystal_colour_primary orange
_exptl_crystal_density_diffrn 1.326
_exptl_crystal_description block
_exptl_crystal_F_000 808
_exptl_crystal_size_max 0.3822
_exptl_crystal_size_mid 0.346
_exptl_crystal_size_min 0.1804
_refine_diff_density_max 0.501
_refine_diff_density_min -0.350
_refine_diff_density_rms 0.045
_refine_ls_extinction_method none
_refine_ls_goodness_of_fit_ref 1.064
_refine_ls_hydrogen_treatment constr
_refine_ls_matrix_type full
_refine_ls_number_parameters 483
_refine_ls_number_reflns 7380
_refine_ls_number_restraints 0
_refine_ls_restrained_S_all 1.064
_refine_ls_R_factor_all 0.0347
_refine_ls_R_factor_gt 0.0337
_refine_ls_shift/su_max 0.001
_refine_ls_shift/su_mean 0.000
_refine_ls_structure_factor_coef Fsqd
_refine_ls_weighting_details 'w=1/[\s^2^(Fo^2^)+(0.0534P)^2^+0.3940P] where P=(Fo^2^+2Fc^2^)/3'
_refine_ls_weighting_scheme calc
_refine_ls_wR_factor_gt 0.0904
_refine_ls_wR_factor_ref 0.0913
_reflns_Friedel_coverage 0.000
_reflns_number_gt 7176
_reflns_number_total 7380
_reflns_threshold_expression 'I > 2\s(I)'
_cod_data_source_file c6dt00336b2.cif
_cod_data_source_block cmh032_ap
_cod_depositor_comments 'Adding full bibliography for 7039074--7039080.cif.'
_cod_original_cell_volume 1919.32(11)
_cod_database_code 7039077
_chemical_oxdiff_formula C60H20FeBPO2
_chemical_oxdiff_usercomment Hexan-Fraktion
_shelx_space_group_comment
;
The symmetry employed for this shelxl refinement is uniquely defined
by the following loop, which should always be used as a source of
symmetry information in preference to the above space-group names.
They are only intended as comments.
;
_reflns_odcompleteness_completeness 99.01
_reflns_odcompleteness_iscentric 1
_reflns_odcompleteness_theta 66.97
_olex2_refinement_description
;
1. Others
 Fixed Uiso: H4(0.028) H2(0.028) H11A(0.059) H11B(0.059) H11C(0.059)
 H12A(0.059) H12B(0.059) H12C(0.059) H13A(0.047) H13B(0.047) H13C(0.047)
 H14A(0.048) H14B(0.048) H14C(0.048) H15A(0.054) H15B(0.054) H15C(0.054)
 H17(0.036) H18(0.04) H19(0.044) H20(0.043) H21(0.035) H23(0.034) H24(0.038)
 H25(0.044) H26(0.044) H27(0.036) H29(0.033) H30(0.038) H31(0.042) H32(0.042)
 H33(0.036) H35(0.045) H36(0.041) H37(0.037) H38(0.039) H40A(0.05) H40B(0.05)
 H41A(0.05) H41B(0.05) H42A(0.046) H42B(0.046) H43A(0.05) H43B(0.05)
 H44A(0.044) H44B(0.044) H45A(0.05) H45B(0.05)
 Fixed X: H4(0.1921) H2(0.2285) H11A(-0.1498) H11B(-0.2631) H11C(-0.124) H12A(-
 0.0942) H12B(-0.2421) H12C(-0.1456) H13A(-0.0131) H13B(-0.1631) H13C(-0.0572)
 H14A(0.0075) H14B(-0.1141) H14C(0.0229) H15A(-0.0847) H15B(-0.1929) H15C(-
 0.0438) H17(0.0956) H18(0.0373) H19(0.0393) H20(0.1024) H21(0.1644)
 H23(0.1772) H24(0.1944) H25(0.2653) H26(0.3278) H27(0.3186) H29(0.4966)
 H30(0.7107) H31(0.7892) H32(0.6506) H33(0.4363) H35(0.1336) H36(0.2157)
 H37(0.3747) H38(0.4598) H40A(0.4975) H40B(0.3784) H41A(0.402) H41B(0.5145)
 H42A(0.6574) H42B(0.5498) H43A(0.6617) H43B(0.5323) H44A(0.5596) H44B(0.4241)
 H45A(0.4004) H45B(0.5288)
 Fixed Y: H4(0.6403) H2(0.8902) H11A(0.3856) H11B(0.3911) H11C(0.4155)
 H12A(0.584) H12B(0.5264) H12C(0.4647) H13A(0.8865) H13B(0.8168) H13C(0.7852)
 H14A(0.8719) H14B(0.883) H14C(0.928) H15A(0.5613) H15B(0.6139) H15C(0.6961)
 H17(0.4682) H18(0.2747) H19(0.1393) H20(0.1997) H21(0.3935) H23(0.7523)
 H24(0.8846) H25(1.0824) H26(1.1468) H27(1.0159) H29(0.9149) H30(0.9312)
 H31(0.8056) H32(0.6598) H33(0.6419) H35(0.9783) H36(1.0024) H37(0.9355)
 H38(0.8414) H40A(0.2639) H40B(0.2835) H41A(0.4533) H41B(0.4482) H42A(0.6273)
 H42B(0.6387) H43A(0.6761) H43B(0.5649) H44A(0.7985) H44B(0.6914) H45A(0.7069)
 H45B(0.8217)
 Fixed Z: H4(0.1889) H2(0.4149) H11A(0.2141) H11B(0.2517) H11C(0.3236)
 H12A(0.0655) H12B(0.0565) H12C(0.0892) H13A(0.2094) H13B(0.1504) H13C(0.117)
 H14A(0.456) H14B(0.3865) H14C(0.3732) H15A(0.4568) H15B(0.4467) H15C(0.4965)
 H17(0.1185) H18(0.0418) H19(0.1275) H20(0.2911) H21(0.3689) H23(0.1094)
 H24(0.0206) H25(0.094) H26(0.2574) H27(0.3473) H29(0.4232) H30(0.4453)
 H31(0.5142) H32(0.5565) H33(0.5329) H35(0.7149) H36(0.8783) H37(0.9414)
 H38(0.844) H40A(0.7273) H40B(0.7497) H41A(0.7115) H41B(0.6725) H42A(0.7929)
 H42B(0.7105) H43A(0.9477) H43B(0.9229) H44A(0.9932) H44B(0.96) H45A(1.1059)
 H45B(1.154)
;
_shelx_shelxl_version_number 2014/7
_olex2_submission_special_instructions 'No special instructions were received'

loop_
_space_group_symop_operation_xyz
'x, y, z'
'-x, -y, -z'

loop_
_atom_site_label
_atom_site_type_symbol
_atom_site_fract_x
_atom_site_fract_y
_atom_site_fract_z
_atom_site_U_iso_or_equiv
_atom_site_adp_type
_atom_site_occupancy
_atom_site_site_symmetry_order
_atom_site_calc_flag
_atom_site_refinement_flags_posn
Fe1 Fe 0.06189(2) 0.67511(2) 0.30623(2) 0.02190(8) Uani 1 1 d .
P1 P 0.17553(4) 0.61508(3) 0.42152(3) 0.02449(10) Uani 1 1 d .
O1 O 0.37873(11) 0.80509(10) 0.65099(8) 0.0294(2) Uani 1 1 d .
O2 O 0.21906(11) 0.87031(11) 0.58717(8) 0.0309(2) Uani 1 1 d .
C5 C 0.18078(15) 0.57885(13) 0.30446(10) 0.0240(3) Uani 1 1 d .
C4 C 0.21421(14) 0.66653(13) 0.25787(10) 0.0235(3) Uani 1 1 d .
H4 H 0.1921 0.6403 0.1889 0.028 Uiso 1 1 calc R
C3 C 0.23365(14) 0.78469(13) 0.29718(11) 0.0232(3) Uani 1 1 d .
C2 C 0.23558(14) 0.81565(13) 0.39269(10) 0.0234(3) Uani 1 1 d .
H2 H 0.2285 0.8902 0.4149 0.028 Uiso 1 1 calc R
C1 C 0.30519(15) 0.76894(13) 0.46798(11) 0.0246(3) Uani 1 1 d .
C6 C -0.12832(15) 0.55206(15) 0.26990(12) 0.0302(3) Uani 1 1 d .
C7 C -0.11928(15) 0.60331(14) 0.19380(12) 0.0290(3) Uani 1 1 d .
C8 C -0.08369(15) 0.72590(14) 0.22905(11) 0.0269(3) Uani 1 1 d .
C9 C -0.06928(15) 0.75095(14) 0.32738(12) 0.0270(3) Uani 1 1 d .
C10 C -0.09757(15) 0.64366(15) 0.35262(12) 0.0288(3) Uani 1 1 d .
C11 C -0.17009(18) 0.42461(16) 0.26434(15) 0.0391(4) Uani 1 1 d .
H11A H -0.1498 0.3856 0.2141 0.059 Uiso 1 1 calc GR
H11B H -0.2631 0.3911 0.2517 0.059 Uiso 1 1 calc GR
H11C H -0.1240 0.4155 0.3236 0.059 Uiso 1 1 calc GR
C12 C -0.15336(19) 0.53878(17) 0.09206(13) 0.0393(4) Uani 1 1 d .
H12A H -0.0942 0.5840 0.0655 0.059 Uiso 1 1 calc GR
H12B H -0.2421 0.5264 0.0565 0.059 Uiso 1 1 calc GR
H12C H -0.1456 0.4647 0.0892 0.059 Uiso 1 1 calc GR
C13 C -0.07885(17) 0.81124(15) 0.17129(12) 0.0314(3) Uani 1 1 d .
H13A H -0.0131 0.8865 0.2094 0.047 Uiso 1 1 calc GR
H13B H -0.1631 0.8168 0.1504 0.047 Uiso 1 1 calc GR
H13C H -0.0572 0.7852 0.1170 0.047 Uiso 1 1 calc GR
C14 C -0.03516(17) 0.86910(15) 0.39155(12) 0.0318(3) Uani 1 1 d .
H14A H 0.0075 0.8719 0.4560 0.048 Uiso 1 1 calc GR
H14B H -0.1141 0.8830 0.3865 0.048 Uiso 1 1 calc GR
H14C H 0.0229 0.9280 0.3732 0.048 Uiso 1 1 calc GR
C15 C -0.10544(18) 0.62726(17) 0.44662(13) 0.0359(4) Uani 1 1 d .
H15A H -0.0847 0.5613 0.4568 0.054 Uiso 1 1 calc GR
H15B H -0.1929 0.6139 0.4467 0.054 Uiso 1 1 calc GR
H15C H -0.0438 0.6961 0.4965 0.054 Uiso 1 1 calc GR
C16 C 0.13776(15) 0.45380(14) 0.25292(11) 0.0252(3) Uani 1 1 d .
C17 C 0.09809(16) 0.41503(14) 0.15390(12) 0.0303(3) Uani 1 1 d .
H17 H 0.0956 0.4682 0.1185 0.036 Uiso 1 1 calc R
C18 C 0.06236(17) 0.29851(15) 0.10769(12) 0.0336(4) Uani 1 1 d .
H18 H 0.0373 0.2747 0.0418 0.040 Uiso 1 1 calc R
C19 C 0.06370(18) 0.21734(15) 0.15869(13) 0.0366(4) Uani 1 1 d .
H19 H 0.0393 0.1393 0.1275 0.044 Uiso 1 1 calc R
C20 C 0.10159(18) 0.25368(15) 0.25632(13) 0.0357(4) Uani 1 1 d .
H20 H 0.1024 0.1997 0.2911 0.043 Uiso 1 1 calc R
C21 C 0.13857(16) 0.37039(14) 0.30298(12) 0.0294(3) Uani 1 1 d .
H21 H 0.1644 0.3935 0.3689 0.035 Uiso 1 1 calc R
C22 C 0.24349(14) 0.86818(13) 0.23852(11) 0.0246(3) Uani 1 1 d .
C23 C 0.20788(16) 0.83151(14) 0.13982(11) 0.0280(3) Uani 1 1 d .
H23 H 0.1772 0.7523 0.1094 0.034 Uiso 1 1 calc R
C24 C 0.21737(16) 0.91094(15) 0.08614(12) 0.0318(3) Uani 1 1 d .
H24 H 0.1944 0.8846 0.0206 0.038 Uiso 1 1 calc R
C25 C 0.26100(18) 1.02927(16) 0.12999(13) 0.0364(4) Uani 1 1 d .
H25 H 0.2653 1.0824 0.0940 0.044 Uiso 1 1 calc R
C26 C 0.29799(18) 1.06745(15) 0.22757(13) 0.0363(4) Uani 1 1 d .
H26 H 0.3278 1.1468 0.2574 0.044 Uiso 1 1 calc R
C27 C 0.29113(16) 0.98847(14) 0.28149(12) 0.0298(3) Uani 1 1 d .
H27 H 0.3186 1.0159 0.3473 0.036 Uiso 1 1 calc R
C28 C 0.44325(15) 0.77743(14) 0.47662(10) 0.0253(3) Uani 1 1 d .
C29 C 0.52700(16) 0.86358(14) 0.45016(11) 0.0279(3) Uani 1 1 d .
H29 H 0.4966 0.9149 0.4232 0.033 Uiso 1 1 calc R
C30 C 0.65593(16) 0.87362(15) 0.46364(12) 0.0320(4) Uani 1 1 d .
H30 H 0.7107 0.9312 0.4453 0.038 Uiso 1 1 calc R
C31 C 0.70273(17) 0.79808(17) 0.50423(12) 0.0354(4) Uani 1 1 d .
H31 H 0.7892 0.8056 0.5142 0.042 Uiso 1 1 calc R
C32 C 0.61990(17) 0.71120(17) 0.52987(12) 0.0348(4) Uani 1 1 d .
H32 H 0.6506 0.6598 0.5565 0.042 Uiso 1 1 calc R
C33 C 0.49130(16) 0.70078(15) 0.51587(11) 0.0299(3) Uani 1 1 d .
H33 H 0.4363 0.6419 0.5329 0.036 Uiso 1 1 calc R
C34 C 0.24957(16) 0.89602(14) 0.68518(11) 0.0278(3) Uani 1 1 d .
C35 C 0.19813(19) 0.95143(17) 0.74077(13) 0.0371(4) Uani 1 1 d .
H35 H 0.1336 0.9783 0.7149 0.045 Uiso 1 1 calc R
C36 C 0.24776(18) 0.96528(16) 0.83800(12) 0.0341(4) Uani 1 1 d .
H36 H 0.2157 1.0024 0.8783 0.041 Uiso 1 1 calc R
C37 C 0.34390(17) 0.92497(15) 0.87610(11) 0.0311(3) Uani 1 1 d .
H37 H 0.3747 0.9355 0.9414 0.037 Uiso 1 1 calc R
C38 C 0.39552(17) 0.86893(16) 0.81889(12) 0.0322(3) Uani 1 1 d .
H38 H 0.4598 0.8414 0.8440 0.039 Uiso 1 1 calc R
C39 C 0.34580(15) 0.85677(14) 0.72306(11) 0.0261(3) Uani 1 1 d .
B1 B 0.30060(17) 0.81530(15) 0.56839(12) 0.0254(3) Uani 1 1 d .
O3 O 0.54209(13) 0.42537(11) 0.80014(9) 0.0374(3) Uani 1 1 d .
O4 O 0.51944(13) 0.65943(12) 0.83194(9) 0.0379(3) Uani 1 1 d .
O5 O 0.55418(13) 0.69413(12) 1.07612(9) 0.0404(3) Uani 1 1 d .
C40 C 0.4724(2) 0.30270(16) 0.77531(13) 0.0418(4) Uani 1 1 d .
H40A H 0.4975 0.2639 0.7273 0.050 Uiso 1 1 calc R
H40B H 0.3784 0.2835 0.7497 0.050 Uiso 1 1 calc R
C41 C 0.4964(2) 0.47609(18) 0.72876(13) 0.0413(4) Uani 1 1 d .
H41A H 0.4020 0.4533 0.7115 0.050 Uiso 1 1 calc R
H41B H 0.5145 0.4482 0.6725 0.050 Uiso 1 1 calc R
C42 C 0.56350(19) 0.60658(17) 0.76433(13) 0.0386(4) Uani 1 1 d .
H42A H 0.6574 0.6273 0.7929 0.046 Uiso 1 1 calc R
H42B H 0.5498 0.6387 0.7105 0.046 Uiso 1 1 calc R
C43 C 0.5664(2) 0.64659(18) 0.92418(13) 0.0416(4) Uani 1 1 d .
H43A H 0.6617 0.6761 0.9477 0.050 Uiso 1 1 calc R
H43B H 0.5323 0.5649 0.9229 0.050 Uiso 1 1 calc R
C44 C 0.51878(19) 0.71583(17) 0.98692(13) 0.0371(4) Uani 1 1 d .
H44A H 0.5596 0.7985 0.9932 0.044 Uiso 1 1 calc R
H44B H 0.4241 0.6914 0.9600 0.044 Uiso 1 1 calc R
C45 C 0.4951(2) 0.73702(16) 1.13735(14) 0.0414(4) Uani 1 1 d .
H45A H 0.4004 0.7069 1.1059 0.050 Uiso 1 1 calc R
H45B H 0.5288 0.8217 1.1540 0.050 Uiso 1 1 calc R

loop_
_atom_site_aniso_label
_atom_site_aniso_U_11
_atom_site_aniso_U_22
_atom_site_aniso_U_33
_atom_site_aniso_U_23
_atom_site_aniso_U_13
_atom_site_aniso_U_12
Fe1 0.02012(13) 0.02377(13) 0.02334(13) 0.00881(9) 0.00805(9) 0.00890(9)
P1 0.02496(19) 0.02640(19) 0.02370(19) 0.00940(15) 0.00866(15) 0.01054(15)
O1 0.0316(6) 0.0387(6) 0.0225(5) 0.0081(5) 0.0091(4) 0.0198(5)
O2 0.0336(6) 0.0427(7) 0.0242(5) 0.0114(5) 0.0115(5) 0.0224(5)
C5 0.0219(7) 0.0272(7) 0.0227(7) 0.0071(6) 0.0067(6) 0.0100(6)
C4 0.0222(7) 0.0269(7) 0.0220(7) 0.0065(6) 0.0078(6) 0.0101(6)
C3 0.0186(7) 0.0246(7) 0.0257(7) 0.0083(6) 0.0074(6) 0.0072(6)
C2 0.0217(7) 0.0250(7) 0.0238(7) 0.0075(6) 0.0081(6) 0.0087(6)
C1 0.0238(7) 0.0274(7) 0.0237(7) 0.0080(6) 0.0077(6) 0.0112(6)
C6 0.0188(7) 0.0308(8) 0.0392(9) 0.0141(7) 0.0077(6) 0.0073(6)
C7 0.0208(7) 0.0317(8) 0.0320(8) 0.0095(7) 0.0050(6) 0.0103(6)
C8 0.0216(7) 0.0316(8) 0.0290(8) 0.0113(6) 0.0073(6) 0.0121(6)
C9 0.0213(7) 0.0328(8) 0.0317(8) 0.0131(7) 0.0109(6) 0.0133(6)
C10 0.0211(7) 0.0364(9) 0.0354(8) 0.0165(7) 0.0131(6) 0.0135(6)
C11 0.0285(9) 0.0314(9) 0.0544(11) 0.0159(8) 0.0124(8) 0.0074(7)
C12 0.0372(10) 0.0398(10) 0.0332(9) 0.0057(7) 0.0025(7) 0.0152(8)
C13 0.0323(8) 0.0374(9) 0.0321(8) 0.0161(7) 0.0127(7) 0.0186(7)
C14 0.0332(9) 0.0355(9) 0.0337(8) 0.0113(7) 0.0146(7) 0.0188(7)
C15 0.0342(9) 0.0468(10) 0.0413(10) 0.0253(8) 0.0216(8) 0.0202(8)
C16 0.0215(7) 0.0263(7) 0.0284(8) 0.0076(6) 0.0078(6) 0.0105(6)
C17 0.0320(8) 0.0271(8) 0.0303(8) 0.0090(6) 0.0091(7) 0.0105(7)
C18 0.0328(9) 0.0313(8) 0.0290(8) 0.0036(7) 0.0067(7) 0.0085(7)
C19 0.0350(9) 0.0250(8) 0.0423(10) 0.0046(7) 0.0082(7) 0.0088(7)
C20 0.0366(9) 0.0263(8) 0.0422(10) 0.0136(7) 0.0100(8) 0.0106(7)
C21 0.0290(8) 0.0284(8) 0.0303(8) 0.0096(6) 0.0090(6) 0.0107(6)
C22 0.0204(7) 0.0269(7) 0.0271(7) 0.0094(6) 0.0091(6) 0.0081(6)
C23 0.0272(8) 0.0277(8) 0.0276(8) 0.0086(6) 0.0100(6) 0.0080(6)
C24 0.0299(8) 0.0370(9) 0.0264(8) 0.0126(7) 0.0097(6) 0.0083(7)
C25 0.0382(9) 0.0339(9) 0.0383(9) 0.0202(7) 0.0131(8) 0.0102(7)
C26 0.0414(10) 0.0257(8) 0.0388(9) 0.0112(7) 0.0125(8) 0.0091(7)
C27 0.0318(8) 0.0273(8) 0.0271(8) 0.0078(6) 0.0083(6) 0.0088(7)
C28 0.0243(7) 0.0299(8) 0.0196(7) 0.0029(6) 0.0063(6) 0.0111(6)
C29 0.0266(8) 0.0299(8) 0.0249(7) 0.0036(6) 0.0079(6) 0.0110(6)
C30 0.0276(8) 0.0347(9) 0.0294(8) 0.0020(7) 0.0116(7) 0.0089(7)
C31 0.0254(8) 0.0466(10) 0.0324(9) 0.0031(7) 0.0087(7) 0.0168(7)
C32 0.0329(9) 0.0444(10) 0.0324(9) 0.0110(7) 0.0096(7) 0.0230(8)
C33 0.0285(8) 0.0369(9) 0.0270(8) 0.0099(7) 0.0094(6) 0.0156(7)
C34 0.0302(8) 0.0306(8) 0.0246(7) 0.0101(6) 0.0106(6) 0.0124(7)
C35 0.0434(10) 0.0473(10) 0.0348(9) 0.0161(8) 0.0179(8) 0.0294(9)
C36 0.0413(10) 0.0368(9) 0.0312(8) 0.0089(7) 0.0192(7) 0.0187(8)
C37 0.0332(8) 0.0337(8) 0.0236(8) 0.0072(6) 0.0098(7) 0.0100(7)
C38 0.0318(8) 0.0397(9) 0.0265(8) 0.0101(7) 0.0085(7) 0.0164(7)
C39 0.0269(8) 0.0268(7) 0.0255(7) 0.0074(6) 0.0107(6) 0.0103(6)
B1 0.0235(8) 0.0261(8) 0.0264(8) 0.0084(7) 0.0085(7) 0.0090(7)
O3 0.0386(7) 0.0342(6) 0.0329(6) 0.0065(5) 0.0106(5) 0.0086(5)
O4 0.0407(7) 0.0466(7) 0.0334(6) 0.0158(5) 0.0137(5) 0.0228(6)
O5 0.0457(7) 0.0482(7) 0.0382(7) 0.0151(6) 0.0215(6) 0.0247(6)
C40 0.0447(10) 0.0349(9) 0.0369(9) 0.0000(7) 0.0185(8) 0.0060(8)
C41 0.0419(10) 0.0487(11) 0.0285(9) 0.0083(8) 0.0096(8) 0.0150(9)
C42 0.0405(10) 0.0467(10) 0.0319(9) 0.0155(8) 0.0146(8) 0.0171(8)
C43 0.0517(11) 0.0498(11) 0.0346(9) 0.0168(8) 0.0185(8) 0.0283(9)
C44 0.0364(9) 0.0380(9) 0.0389(9) 0.0133(8) 0.0141(8) 0.0149(8)
C45 0.0468(11) 0.0326(9) 0.0485(11) 0.0071(8) 0.0255(9) 0.0147(8)

loop_
_atom_type_symbol
_atom_type_description
_atom_type_scat_dispersion_real
_atom_type_scat_dispersion_imag
_atom_type_scat_source
C C 0.0181 0.0091 'International Tables Vol C Tables 4.2.6.8 and 6.1.1.4'
H H 0.0000 0.0000 'International Tables Vol C Tables 4.2.6.8 and 6.1.1.4'
B B 0.0090 0.0039 'International Tables Vol C Tables 4.2.6.8 and 6.1.1.4'
Fe Fe -1.1336 3.1974 'International Tables Vol C Tables 4.2.6.8 and 6.1.1.4'
O O 0.0492 0.0322 'International Tables Vol C Tables 4.2.6.8 and 6.1.1.4'
P P 0.2955 0.4335 'International Tables Vol C Tables 4.2.6.8 and 6.1.1.4'

loop_
_exptl_crystal_face_index_h
_exptl_crystal_face_index_k
_exptl_crystal_face_index_l
_exptl_crystal_face_perp_dist
_exptl_oxdiff_crystal_face_indexfrac_h
_exptl_oxdiff_crystal_face_indexfrac_k
_exptl_oxdiff_crystal_face_indexfrac_l
_exptl_oxdiff_crystal_face_x
_exptl_oxdiff_crystal_face_y
_exptl_oxdiff_crystal_face_z
-7 1 1 0.1477 -7.0000 1.0000 1.0000 0.2559 0.9470 -0.1065
-1 -7 5 0.1587 -1.0000 -7.0000 5.0000 0.0658 0.3581 0.9180
5 -6 3 0.1487 5.0000 -6.0000 3.0000 -0.1502 -0.5171 0.7714
4 5 -5 0.1693 4.0000 5.0000 -5.0000 -0.2276 -0.6856 -0.6920
-6 6 -3 0.1692 -6.0000 6.0000 -3.0000 0.1653 0.6679 -0.7773
-2 8 -5 0.1639 -2.0000 8.0000 -5.0000 0.0379 0.0318 -1.0399
-3 0 10 0.0948 -3.0000 0.0000 10.0000 0.9603 -0.0064 0.3719
4 -3 -8 0.1131 4.0000 -3.0000 -8.0000 -0.9668 -0.0490 0.0244
7 -2 0 0.1970 7.0000 -2.0000 0.0000 -0.2225 -0.9305 0.2497
-3 2 -8 0.1232 -3.0000 2.0000 -8.0000 -0.5700 0.6944 -0.5377
-3 -1 -7 0.1113 -3.0000 -1.0000 -7.0000 -0.6529 0.8357 -0.1863
0 -8 2 0.1563 -0.0000 -8.0000 2.0000 -0.2819 0.4073 0.9112
3 -3 8 0.1392 3.0000 -3.0000 8.0000 0.5119 -0.6320 0.6419
3 1 7 0.1527 3.0000 1.0000 7.0000 0.6529 -0.8357 0.1863
0 7 0 0.2097 0.0000 7.0000 0.0000 0.4067 -0.4366 -0.7291
2 -8 1 0.1393 2.0000 -8.0000 1.0000 -0.4038 0.1516 0.8840
1 -1 -9 0.0876 1.0000 -1.0000 -9.0000 -0.8965 0.3244 -0.2406
-1 1 9 0.0928 -1.0000 1.0000 9.0000 0.8965 -0.3244 0.2406
6 -6 -4 0.1406 6.0000 -6.0000 -4.0000 -0.8056 -0.3468 0.5045
0 6 -7 0.1342 0.0000 6.0000 -7.0000 -0.2917 -0.0532 -0.8977
-6 2 8 0.1101 -6.0000 2.0000 8.0000 0.9391 0.4129 0.0679

loop_
_geom_angle_atom_site_label_1
_geom_angle_atom_site_label_2
_geom_angle_atom_site_label_3
_geom_angle
_geom_angle_site_symmetry_1
_geom_angle_site_symmetry_3
C5 Fe1 P1 47.95(4) . .
C5 Fe1 C7 114.62(6) . .
C5 Fe1 C8 148.26(6) . .
C4 Fe1 P1 79.11(4) . .
C4 Fe1 C5 39.51(6) . .
C4 Fe1 C7 110.98(6) . .
C4 Fe1 C8 120.62(6) . .
C3 Fe1 P1 91.62(4) . .
C3 Fe1 C5 73.72(6) . .
C3 Fe1 C4 40.20(6) . .
C3 Fe1 C2 40.40(6) . .
C3 Fe1 C6 162.25(7) . .
C3 Fe1 C7 123.51(6) . .
C3 Fe1 C8 103.94(6) . .
C3 Fe1 C9 116.12(6) . .
C3 Fe1 C10 152.15(7) . .
C2 Fe1 P1 71.06(4) . .
C2 Fe1 C5 85.65(6) . .
C2 Fe1 C4 71.32(6) . .
C2 Fe1 C7 151.56(6) . .
C2 Fe1 C8 113.52(6) . .
C6 Fe1 P1 100.96(5) . .
C6 Fe1 C5 105.58(6) . .
C6 Fe1 C4 129.97(7) . .
C6 Fe1 C2 156.60(7) . .
C6 Fe1 C7 39.96(6) . .
C6 Fe1 C8 66.97(6) . .
C6 Fe1 C9 67.42(7) . .
C7 Fe1 P1 137.27(5) . .
C7 Fe1 C8 39.64(6) . .
C8 Fe1 P1 160.27(5) . .
C9 Fe1 P1 122.02(5) . .
C9 Fe1 C5 167.81(6) . .
C9 Fe1 C4 152.49(6) . .
C9 Fe1 C2 97.55(6) . .
C9 Fe1 C7 67.01(6) . .
C9 Fe1 C8 39.81(6) . .
C10 Fe1 P1 93.55(5) . .
C10 Fe1 C5 128.22(6) . .
C10 Fe1 C4 166.83(6) . .
C10 Fe1 C2 116.87(6) . .
C10 Fe1 C6 40.31(7) . .
C10 Fe1 C7 67.26(7) . .
C10 Fe1 C8 67.05(6) . .
C10 Fe1 C9 40.12(6) . .
C5 P1 Fe1 60.68(5) . .
C5 P1 C1 99.20(7) . .
C1 P1 Fe1 87.67(5) . .
C39 O1 B1 105.27(12) . .
B1 O2 C34 105.10(12) . .
P1 C5 Fe1 71.37(5) . .
C4 C5 Fe1 70.09(9) . .
C4 C5 P1 120.62(12) . .
C4 C5 C16 120.11(13) . .
C16 C5 Fe1 126.97(10) . .
C16 C5 P1 119.04(11) . .
Fe1 C4 H4 116.9 . .
C5 C4 Fe1 70.40(9) . .
C5 C4 H4 116.9 . .
C5 C4 C3 122.58(14) . .
C3 C4 Fe1 68.71(8) . .
C3 C4 H4 116.9 . .
C4 C3 Fe1 71.09(8) . .
C4 C3 C2 116.84(13) . .
C4 C3 C22 120.58(13) . .
C2 C3 Fe1 70.78(8) . .
C2 C3 C22 122.49(14) . .
C22 C3 Fe1 125.69(10) . .
Fe1 C2 H2 117.1 . .
C3 C2 Fe1 68.82(8) . .
C3 C2 H2 117.1 . .
C3 C2 C1 120.42(13) . .
C1 C2 Fe1 105.77(10) . .
C1 C2 H2 117.1 . .
C2 C1 P1 95.50(9) . .
C2 C1 B1 113.00(13) . .
C28 C1 P1 114.67(11) . .
C28 C1 C2 118.24(13) . .
C28 C1 B1 109.84(12) . .
B1 C1 P1 104.11(10) . .
C7 C6 Fe1 70.65(9) . .
C7 C6 C10 107.81(14) . .
C7 C6 C11 126.81(16) . .
C10 C6 Fe1 69.61(9) . .
C10 C6 C11 125.29(16) . .
C11 C6 Fe1 127.88(12) . .
C6 C7 Fe1 69.39(9) . .
C6 C7 C12 126.20(16) . .
C8 C7 Fe1 70.60(9) . .
C8 C7 C6 108.16(14) . .
C8 C7 C12 125.41(15) . .
C12 C7 Fe1 129.90(12) . .
C7 C8 Fe1 69.76(9) . .
C7 C8 C9 107.98(14) . .
C7 C8 C13 126.24(15) . .
C9 C8 Fe1 69.21(9) . .
C9 C8 C13 125.36(15) . .
C13 C8 Fe1 132.30(11) . .
C8 C9 Fe1 70.98(9) . .
C8 C9 C14 125.67(15) . .
C10 C9 Fe1 69.54(9) . .
C10 C9 C8 108.06(14) . .
C10 C9 C14 126.24(15) . .
C14 C9 Fe1 126.77(11) . .
C6 C10 Fe1 70.09(9) . .
C6 C10 C15 125.52(15) . .
C9 C10 Fe1 70.35(9) . .
C9 C10 C6 107.98(14) . .
C9 C10 C15 126.30(16) . .
C15 C10 Fe1 129.05(12) . .
C6 C11 H11A 109.5 . .
C6 C11 H11B 109.5 . .
C6 C11 H11C 109.5 . .
H11A C11 H11B 109.5 . .
H11A C11 H11C 109.5 . .
H11B C11 H11C 109.5 . .
C7 C12 H12A 109.5 . .
C7 C12 H12B 109.5 . .
C7 C12 H12C 109.5 . .
H12A C12 H12B 109.5 . .
H12A C12 H12C 109.5 . .
H12B C12 H12C 109.5 . .
C8 C13 H13A 109.5 . .
C8 C13 H13B 109.5 . .
C8 C13 H13C 109.5 . .
H13A C13 H13B 109.5 . .
H13A C13 H13C 109.5 . .
H13B C13 H13C 109.5 . .
C9 C14 H14A 109.5 . .
C9 C14 H14B 109.5 . .
C9 C14 H14C 109.5 . .
H14A C14 H14B 109.5 . .
H14A C14 H14C 109.5 . .
H14B C14 H14C 109.5 . .
C10 C15 H15A 109.5 . .
C10 C15 H15B 109.5 . .
C10 C15 H15C 109.5 . .
H15A C15 H15B 109.5 . .
H15A C15 H15C 109.5 . .
H15B C15 H15C 109.5 . .
C17 C16 C5 122.15(14) . .
C21 C16 C5 120.51(14) . .
C21 C16 C17 117.33(15) . .
C16 C17 H17 119.5 . .
C18 C17 C16 121.06(15) . .
C18 C17 H17 119.5 . .
C17 C18 H18 119.7 . .
C19 C18 C17 120.64(16) . .
C19 C18 H18 119.7 . .
C18 C19 H19 120.4 . .
C20 C19 C18 119.18(16) . .
C20 C19 H19 120.4 . .
C19 C20 H20 119.8 . .
C19 C20 C21 120.41(16) . .
C21 C20 H20 119.8 . .
C16 C21 H21 119.3 . .
C20 C21 C16 121.38(16) . .
C20 C21 H21 119.3 . .
C23 C22 C3 122.25(14) . .
C23 C22 C27 117.34(14) . .
C27 C22 C3 120.41(14) . .
C22 C23 H23 119.3 . .
C24 C23 C22 121.40(15) . .
C24 C23 H23 119.3 . .
C23 C24 H24 119.9 . .
C25 C24 C23 120.20(16) . .
C25 C24 H24 119.9 . .
C24 C25 H25 120.3 . .
C26 C25 C24 119.31(16) . .
C26 C25 H25 120.3 . .
C25 C26 H26 119.7 . .
C25 C26 C27 120.56(16) . .
C27 C26 H26 119.7 . .
C22 C27 H27 119.4 . .
C26 C27 C22 121.16(15) . .
C26 C27 H27 119.4 . .
C29 C28 C1 121.76(14) . .
C29 C28 C33 118.33(15) . .
C33 C28 C1 119.85(14) . .
C28 C29 H29 119.7 . .
C28 C29 C30 120.70(16) . .
C30 C29 H29 119.7 . .
C29 C30 H30 119.9 . .
C31 C30 C29 120.21(16) . .
C31 C30 H30 119.9 . .
C30 C31 H31 120.2 . .
C30 C31 C32 119.62(16) . .
C32 C31 H31 120.2 . .
C31 C32 H32 119.9 . .
C31 C32 C33 120.14(16) . .
C33 C32 H32 119.9 . .
C28 C33 H33 119.5 . .
C32 C33 C28 120.99(16) . .
C32 C33 H33 119.5 . .
C35 C34 O2 128.97(15) . .
C35 C34 C39 122.11(15) . .
C39 C34 O2 108.91(14) . .
C34 C35 H35 121.8 . .
C34 C35 C36 116.45(16) . .
C36 C35 H35 121.8 . .
C35 C36 H36 119.3 . .
C37 C36 C35 121.47(16) . .
C37 C36 H36 119.3 . .
C36 C37 H37 119.2 . .
C36 C37 C38 121.54(15) . .
C38 C37 H37 119.2 . .
C37 C38 H38 122.0 . .
C39 C38 C37 116.10(16) . .
C39 C38 H38 122.0 . .
C34 C39 O1 109.50(13) . .
C34 C39 C38 122.32(15) . .
C38 C39 O1 128.18(15) . .
O1 B1 O2 111.21(14) . .
O1 B1 C1 123.27(14) . .
O2 B1 C1 125.52(14) . .
C41 O3 C40 112.95(14) . .
C43 O4 C42 114.53(14) . .
C44 O5 C45 112.87(15) . .
O3 C40 H40A 110.0 . .
O3 C40 H40B 110.0 . .
O3 C40 C45 108.33(15) . 2_667
H40A C40 H40B 108.4 . .
C45 C40 H40A 110.0 2_667 .
C45 C40 H40B 110.0 2_667 .
O3 C41 H41A 109.7 . .
O3 C41 H41B 109.7 . .
O3 C41 C42 109.89(15) . .
H41A C41 H41B 108.2 . .
C42 C41 H41A 109.7 . .
C42 C41 H41B 109.7 . .
O4 C42 C41 114.47(16) . .
O4 C42 H42A 108.6 . .
O4 C42 H42B 108.6 . .
C41 C42 H42A 108.6 . .
C41 C42 H42B 108.6 . .
H42A C42 H42B 107.6 . .
O4 C43 H43A 110.4 . .
O4 C43 H43B 110.4 . .
O4 C43 C44 106.73(15) . .
H43A C43 H43B 108.6 . .
C44 C43 H43A 110.4 . .
C44 C43 H43B 110.4 . .
O5 C44 C43 106.84(15) . .
O5 C44 H44A 110.4 . .
O5 C44 H44B 110.4 . .
C43 C44 H44A 110.4 . .
C43 C44 H44B 110.4 . .
H44A C44 H44B 108.6 . .
O5 C45 C40 107.75(16) . 2_667
O5 C45 H45A 110.2 . .
O5 C45 H45B 110.2 . .
C40 C45 H45A 110.2 2_667 .
C40 C45 H45B 110.2 2_667 .
H45A C45 H45B 108.5 . .

loop_
_geom_bond_atom_site_label_1
_geom_bond_atom_site_label_2
_geom_bond_distance
_geom_bond_site_symmetry_2
Fe1 P1 2.2783(4) .
Fe1 C5 2.0962(15) .
Fe1 C4 2.0921(15) .
Fe1 C3 2.0606(15) .
Fe1 C2 2.0867(15) .
Fe1 C6 2.0816(16) .
Fe1 C7 2.0984(16) .
Fe1 C8 2.1094(15) .
Fe1 C9 2.0860(16) .
Fe1 C10 2.0752(16) .
P1 C5 1.7853(15) .
P1 C1 1.8911(16) .
O1 C39 1.3818(19) .
O1 B1 1.385(2) .
O2 C34 1.3911(19) .
O2 B1 1.388(2) .
C5 C4 1.416(2) .
C5 C16 1.488(2) .
C4 H4 0.9800 .
C4 C3 1.427(2) .
C3 C2 1.432(2) .
C3 C22 1.486(2) .
C2 H2 0.9800 .
C2 C1 1.526(2) .
C1 C28 1.516(2) .
C1 B1 1.563(2) .
C6 C7 1.428(2) .
C6 C10 1.432(2) .
C6 C11 1.500(2) .
C7 C8 1.427(2) .
C7 C12 1.502(2) .
C8 C9 1.429(2) .
C8 C13 1.495(2) .
C9 C10 1.427(2) .
C9 C14 1.501(2) .
C10 C15 1.501(2) .
C11 H11A 0.9600 .
C11 H11B 0.9600 .
C11 H11C 0.9600 .
C12 H12A 0.9600 .
C12 H12B 0.9600 .
C12 H12C 0.9600 .
C13 H13A 0.9600 .
C13 H13B 0.9600 .
C13 H13C 0.9600 .
C14 H14A 0.9600 .
C14 H14B 0.9600 .
C14 H14C 0.9600 .
C15 H15A 0.9600 .
C15 H15B 0.9600 .
C15 H15C 0.9600 .
C16 C17 1.399(2) .
C16 C21 1.398(2) .
C17 H17 0.9300 .
C17 C18 1.388(2) .
C18 H18 0.9300 .
C18 C19 1.385(3) .
C19 H19 0.9300 .
C19 C20 1.379(3) .
C20 H20 0.9300 .
C20 C21 1.389(2) .
C21 H21 0.9300 .
C22 C23 1.397(2) .
C22 C27 1.401(2) .
C23 H23 0.9300 .
C23 C24 1.390(2) .
C24 H24 0.9300 .
C24 C25 1.386(3) .
C25 H25 0.9300 .
C25 C26 1.380(3) .
C26 H26 0.9300 .
C26 C27 1.388(2) .
C27 H27 0.9300 .
C28 C29 1.393(2) .
C28 C33 1.396(2) .
C29 H29 0.9300 .
C29 C30 1.394(2) .
C30 H30 0.9300 .
C30 C31 1.386(3) .
C31 H31 0.9300 .
C31 C32 1.386(3) .
C32 H32 0.9300 .
C32 C33 1.388(2) .
C33 H33 0.9300 .
C34 C35 1.373(2) .
C34 C39 1.376(2) .
C35 H35 0.9300 .
C35 C36 1.392(2) .
C36 H36 0.9300 .
C36 C37 1.386(3) .
C37 H37 0.9300 .
C37 C38 1.395(2) .
C38 H38 0.9300 .
C38 C39 1.377(2) .
O3 C40 1.419(2) .
O3 C41 1.415(2) .
O4 C42 1.422(2) .
O4 C43 1.418(2) .
O5 C44 1.407(2) .
O5 C45 1.423(2) .
C40 H40A 0.9700 .
C40 H40B 0.9700 .
C40 C45 1.494(3) 2_667
C41 H41A 0.9700 .
C41 H41B 0.9700 .
C41 C42 1.499(3) .
C42 H42A 0.9700 .
C42 H42B 0.9700 .
C43 H43A 0.9700 .
C43 H43B 0.9700 .
C43 C44 1.508(3) .
C44 H44A 0.9700 .
C44 H44B 0.9700 .
C45 C40 1.494(3) 2_667
C45 H45A 0.9700 .
C45 H45B 0.9700 .

loop_
_geom_torsion_atom_site_label_1
_geom_torsion_atom_site_label_2
_geom_torsion_atom_site_label_3
_geom_torsion_atom_site_label_4
_geom_torsion
_geom_torsion_site_symmetry_4
Fe1 P1 C5 C4 51.89(11) .
Fe1 P1 C5 C16 -122.60(13) .
Fe1 P1 C1 C2 -0.37(8) .
Fe1 P1 C1 C28 -124.93(11) .
Fe1 P1 C1 B1 115.03(10) .
Fe1 C5 C4 C3 46.76(13) .
Fe1 C5 C16 C17 70.96(19) .
Fe1 C5 C16 C21 -110.50(15) .
Fe1 C4 C3 C2 55.71(12) .
Fe1 C4 C3 C22 -120.92(14) .
Fe1 C3 C2 C1 96.35(13) .
Fe1 C3 C22 C23 -74.26(19) .
Fe1 C3 C22 C27 106.50(16) .
Fe1 C2 C1 P1 0.42(9) .
Fe1 C2 C1 C28 122.27(12) .
Fe1 C2 C1 B1 -107.45(12) .
Fe1 C6 C7 C8 -60.20(11) .
Fe1 C6 C7 C12 125.03(17) .
Fe1 C6 C10 C9 60.42(11) .
Fe1 C6 C10 C15 -124.38(16) .
Fe1 C7 C8 C9 -58.85(11) .
Fe1 C7 C8 C13 128.25(16) .
Fe1 C8 C9 C10 -59.91(11) .
Fe1 C8 C9 C14 122.13(16) .
Fe1 C9 C10 C6 -60.26(11) .
Fe1 C9 C10 C15 124.59(16) .
P1 C5 C4 Fe1 -52.47(10) .
P1 C5 C4 C3 -5.7(2) .
P1 C5 C16 C17 158.71(13) .
P1 C5 C16 C21 -22.8(2) .
P1 C1 C28 C29 138.42(13) .
P1 C1 C28 C33 -44.45(18) .
P1 C1 B1 O1 91.42(16) .
P1 C1 B1 O2 -88.01(17) .
O2 C34 C35 C36 179.93(16) .
O2 C34 C39 O1 -0.20(18) .
O2 C34 C39 C38 -179.40(15) .
C5 P1 C1 C2 59.43(10) .
C5 P1 C1 C28 -65.13(12) .
C5 P1 C1 B1 174.83(10) .
C5 C4 C3 Fe1 -47.44(13) .
C5 C4 C3 C2 8.3(2) .
C5 C4 C3 C22 -168.36(14) .
C5 C16 C17 C18 177.94(15) .
C5 C16 C21 C20 -178.54(15) .
C4 C5 C16 C17 -15.8(2) .
C4 C5 C16 C21 162.73(15) .
C4 C3 C2 Fe1 -55.87(12) .
C4 C3 C2 C1 40.5(2) .
C4 C3 C22 C23 13.5(2) .
C4 C3 C22 C27 -165.74(14) .
C3 C2 C1 P1 -73.95(14) .
C3 C2 C1 C28 47.9(2) .
C3 C2 C1 B1 178.18(13) .
C3 C22 C23 C24 179.78(15) .
C3 C22 C27 C26 -178.43(16) .
C2 C3 C22 C23 -162.94(15) .
C2 C3 C22 C27 17.8(2) .
C2 C1 C28 C29 26.9(2) .
C2 C1 C28 C33 -155.94(14) .
C2 C1 B1 O1 -166.23(14) .
C2 C1 B1 O2 14.3(2) .
C1 P1 C5 Fe1 -82.05(6) .
C1 P1 C5 C4 -30.16(14) .
C1 P1 C5 C16 155.35(12) .
C1 C28 C29 C30 176.43(14) .
C1 C28 C33 C32 -176.07(15) .
C6 C7 C8 Fe1 59.45(11) .
C6 C7 C8 C9 0.60(18) .
C6 C7 C8 C13 -172.30(15) .
C7 C6 C10 Fe1 -60.61(11) .
C7 C6 C10 C9 -0.19(18) .
C7 C6 C10 C15 175.01(15) .
C7 C8 C9 Fe1 59.19(11) .
C7 C8 C9 C10 -0.72(17) .
C7 C8 C9 C14 -178.68(15) .
C8 C9 C10 Fe1 60.82(11) .
C8 C9 C10 C6 0.56(17) .
C8 C9 C10 C15 -174.59(15) .
C10 C6 C7 Fe1 59.95(11) .
C10 C6 C7 C8 -0.25(18) .
C10 C6 C7 C12 -175.02(15) .
C11 C6 C7 Fe1 -123.36(17) .
C11 C6 C7 C8 176.43(15) .
C11 C6 C7 C12 1.7(3) .
C11 C6 C10 Fe1 122.64(16) .
C11 C6 C10 C9 -176.94(15) .
C11 C6 C10 C15 -1.7(3) .
C12 C7 C8 Fe1 -125.73(17) .
C12 C7 C8 C9 175.42(15) .
C12 C7 C8 C13 2.5(3) .
C13 C8 C9 Fe1 -127.83(16) .
C13 C8 C9 C10 172.26(15) .
C13 C8 C9 C14 -5.7(3) .
C14 C9 C10 Fe1 -121.24(16) .
C14 C9 C10 C6 178.51(15) .
C14 C9 C10 C15 3.4(3) .
C16 C5 C4 Fe1 121.96(14) .
C16 C5 C4 C3 168.73(14) .
C16 C17 C18 C19 0.8(3) .
C17 C16 C21 C20 0.1(2) .
C17 C18 C19 C20 -0.3(3) .
C18 C19 C20 C21 -0.3(3) .
C19 C20 C21 C16 0.4(3) .
C21 C16 C17 C18 -0.6(2) .
C22 C3 C2 Fe1 120.69(14) .
C22 C3 C2 C1 -142.96(14) .
C22 C23 C24 C25 -1.0(3) .
C23 C22 C27 C26 2.3(2) .
C23 C24 C25 C26 1.6(3) .
C24 C25 C26 C27 -0.3(3) .
C25 C26 C27 C22 -1.7(3) .
C27 C22 C23 C24 -1.0(2) .
C28 C1 B1 O1 -31.8(2) .
C28 C1 B1 O2 148.74(16) .
C28 C29 C30 C31 -0.4(2) .
C29 C28 C33 C32 1.1(2) .
C29 C30 C31 C32 1.1(3) .
C30 C31 C32 C33 -0.7(3) .
C31 C32 C33 C28 -0.5(3) .
C33 C28 C29 C30 -0.7(2) .
C34 O2 B1 O1 0.72(18) .
C34 O2 B1 C1 -179.79(15) .
C34 C35 C36 C37 0.0(3) .
C35 C34 C39 O1 -179.87(16) .
C35 C34 C39 C38 0.9(3) .
C35 C36 C37 C38 0.1(3) .
C36 C37 C38 C39 0.3(3) .
C37 C38 C39 O1 -179.84(16) .
C37 C38 C39 C34 -0.8(3) .
C39 O1 B1 O2 -0.84(18) .
C39 O1 B1 C1 179.66(14) .
C39 C34 C35 C36 -0.5(3) .
B1 O1 C39 C34 0.62(17) .
B1 O1 C39 C38 179.77(17) .
B1 O2 C34 C35 179.33(18) .
B1 O2 C34 C39 -0.31(17) .
B1 C1 C28 C29 -104.77(16) .
B1 C1 C28 C33 72.35(18) .
O3 C41 C42 O4 -73.6(2) .
O4 C43 C44 O5 174.42(15) .
C40 O3 C41 C42 173.46(15) .
C41 O3 C40 C45 -166.48(15) 2_667
C42 O4 C43 C44 175.53(15) .
C43 O4 C42 C41 75.4(2) .
C44 O5 C45 C40 173.77(15) 2_667
C45 O5 C44 C43 -169.40(16) .
